data_7016090
loop_
_publ_author_name
'Kuchison, Angela M.'
'Wolf, Michael O.'
'Patrick, Brian O.'

_publ_section_title
;
 Photophysical and electrochemical properties of Ru(ii) complexes
 containing tridentate bisphosphino-oligothiophene ligands.
;
_journal_issue 26
_journal_name_full 'Dalton transactions (Cambridge, England : 2003)'
_journal_page_first 6912
_journal_page_last 6921
_journal_paper_doi 10.1039/c1dt10217f
_journal_volume 40
_journal_year 2011
_chemical_formula_sum 'C51 H38.25 F12 N3 O0.63 P4 Ru S3'
_chemical_formula_weight 1252.23
_chemical_name_systematic
;
?
;
_space_group_IT_number 61
_symmetry_cell_setting orthorhombic
_symmetry_space_group_name_Hall '-P 2ac 2ab'
_symmetry_space_group_name_H-M 'P b c a'
_atom_sites_solution_hydrogens geom
_atom_sites_solution_primary direct
_atom_sites_solution_secondary difmap
_audit_creation_method SHELXL-97
_cell_angle_alpha 90.00
_cell_angle_beta 90.00
_cell_angle_gamma 90.00
_cell_formula_units_Z 8
_cell_length_a 23.1585(18)
_cell_length_b 17.9103(13)
_cell_length_c 24.1797(18)
_cell_measurement_reflns_used 7382
_cell_measurement_temperature 173(2)
_cell_measurement_theta_max 27.42
_cell_measurement_theta_min 2.27
_cell_volume 10029.2(13)
_computing_structure_refinement 'SHELXL-97 (Sheldrick, 1997)'
_diffrn_ambient_temperature 173(2)
_diffrn_measured_fraction_theta_full 0.991
_diffrn_measured_fraction_theta_max 0.991
_diffrn_measurement_device_type 'Bruker X8 APEX II'
_diffrn_measurement_method 'area detector'
_diffrn_radiation_monochromator graphite
_diffrn_radiation_source 'fine-focus sealed tube'
_diffrn_radiation_type MoK\a
_diffrn_radiation_wavelength 0.71073
_diffrn_reflns_av_R_equivalents 0.0722
_diffrn_reflns_av_sigmaI/netI 0.0454
_diffrn_reflns_limit_h_max 30
_diffrn_reflns_limit_h_min -29
_diffrn_reflns_limit_k_max 23
_diffrn_reflns_limit_k_min -21
_diffrn_reflns_limit_l_max 31
_diffrn_reflns_limit_l_min -31
_diffrn_reflns_number 100537
_diffrn_reflns_theta_full 28.05
_diffrn_reflns_theta_max 28.05
_diffrn_reflns_theta_min 1.67
_exptl_absorpt_coefficient_mu 0.653
_exptl_absorpt_correction_T_max 0.937
_exptl_absorpt_correction_T_min 0.798
_exptl_absorpt_correction_type multi-scan
_exptl_crystal_colour orange
_exptl_crystal_density_diffrn 1.659
_exptl_crystal_density_method 'not measured'
_exptl_crystal_description needle
_exptl_crystal_F_000 5042
_exptl_crystal_size_max 0.40
_exptl_crystal_size_mid 0.14
_exptl_crystal_size_min 0.10
_refine_diff_density_max 1.004
_refine_diff_density_min -1.045
_refine_diff_density_rms 0.107
_refine_ls_extinction_method none
_refine_ls_goodness_of_fit_ref 1.152
_refine_ls_hydrogen_treatment constr
_refine_ls_matrix_type full
_refine_ls_number_parameters 790
_refine_ls_number_reflns 12056
_refine_ls_number_restraints 149
_refine_ls_restrained_S_all 1.163
_refine_ls_R_factor_all 0.0976
_refine_ls_R_factor_gt 0.0580
_refine_ls_shift/su_max 0.001
_refine_ls_shift/su_mean 0.000
_refine_ls_structure_factor_coef Fsqd
_refine_ls_weighting_details 'calc w=1/[\s^2^(Fo^2^)+(0.0140P)^2^+50.3261P] where P=(Fo^2^+2Fc^2^)/3'
_refine_ls_weighting_scheme calc
_refine_ls_wR_factor_gt 0.1149
_refine_ls_wR_factor_ref 0.1323
_reflns_number_gt 8465
_reflns_number_total 12056
_reflns_threshold_expression >2sigma(I)
_cod_data_source_file c1dt10217f.txt
_cod_data_source_block complex_8
_cod_original_sg_symbol_H-M 'P bca'
_cod_database_code 7016090

loop_
_symmetry_equiv_pos_as_xyz
'x, y, z'
'-x+1/2, -y, z+1/2'
'x+1/2, -y+1/2, -z'
'-x, y+1/2, -z+1/2'
'-x, -y, -z'
'x-1/2, y, -z-1/2'
'-x-1/2, y-1/2, z'
'x, -y-1/2, z-1/2'

loop_
_atom_site_label
_atom_site_type_symbol
_atom_site_fract_x
_atom_site_fract_y
_atom_site_fract_z
_atom_site_U_iso_or_equiv
_atom_site_adp_type
_atom_site_occupancy
_atom_site_symmetry_multiplicity
_atom_site_calc_flag
_atom_site_refinement_flags
_atom_site_disorder_assembly
_atom_site_disorder_group
C1 C 0.7521(3) 0.3466(4) 0.2940(3) 0.0589(18) Uani 1 1 d . . .
H1 H 0.7712 0.3773 0.3203 0.071 Uiso 1 1 calc R . .
C2 C 0.7155(3) 0.3730(3) 0.2552(2) 0.0454(14) Uani 1 1 d . . .
H2 H 0.7059 0.4243 0.2512 0.054 Uiso 1 1 calc R . .
C3 C 0.6927(2) 0.3152(3) 0.2208(2) 0.0375(12) Uani 1 1 d . A .
C4 C 0.7136(2) 0.2466(3) 0.2356(2) 0.0390(13) Uani 1 1 d . . .
C5 C 0.7022(2) 0.1740(3) 0.2115(2) 0.0337(11) Uani 1 1 d . A .
C6 C 0.7371(2) 0.1136(3) 0.2054(2) 0.0418(13) Uani 1 1 d . . .
H6 H 0.7763 0.1130 0.2170 0.050 Uiso 1 1 calc R . .
C7 C 0.7097(2) 0.0517(3) 0.1803(2) 0.0383(12) Uani 1 1 d . . .
H7 H 0.7286 0.0055 0.1735 0.046 Uiso 1 1 calc R . .
C8 C 0.6538(2) 0.0644(3) 0.1668(2) 0.0268(10) Uani 1 1 d . A .
C9 C 0.6120(2) 0.0172(2) 0.1400(2) 0.0262(10) Uani 1 1 d . . .
C10 C 0.5685(2) 0.0347(2) 0.10323(19) 0.0250(10) Uani 1 1 d . A .
C11 C 0.5400(2) -0.0306(3) 0.0845(2) 0.0339(11) Uani 1 1 d . . .
H11 H 0.5086 -0.0296 0.0591 0.041 Uiso 1 1 calc R . .
C12 C 0.5614(2) -0.0939(3) 0.1060(2) 0.0348(12) Uani 1 1 d . . .
H12 H 0.5476 -0.1423 0.0969 0.042 Uiso 1 1 calc R . .
C13 C 0.6865(4) 0.3851(5) 0.1137(4) 0.0259(15) Uani 0.68(4) 1 d PG A 1
C14 C 0.7434(3) 0.3635(8) 0.1049(4) 0.034(3) Uani 0.68(4) 1 d PG A 1
H14 H 0.7607 0.3271 0.1282 0.041 Uiso 0.68(4) 1 calc PR A 1
C15 C 0.7750(3) 0.3952(12) 0.0621(4) 0.044(4) Uani 0.68(4) 1 d PG A 1
H15 H 0.8140 0.3805 0.0561 0.053 Uiso 0.68(4) 1 calc PR A 1
C16 C 0.7498(7) 0.4485(8) 0.0280(4) 0.051(4) Uani 0.68(4) 1 d PG A 1
H16 H 0.7714 0.4702 -0.0012 0.061 Uiso 0.68(4) 1 calc PR A 1
C17 C 0.6928(9) 0.4701(4) 0.0368(4) 0.047(3) Uani 0.68(4) 1 d PG A 1
H17 H 0.6755 0.5065 0.0135 0.056 Uiso 0.68(4) 1 calc PR A 1
C18 C 0.6612(6) 0.4383(7) 0.0796(4) 0.038(3) Uani 0.68(4) 1 d PG A 1
H18 H 0.6223 0.4531 0.0856 0.045 Uiso 0.68(4) 1 calc PR A 1
C19 C 0.5978(4) 0.3959(4) 0.2037(4) 0.022(4) Uani 0.518(16) 1 d PG A 1
C20 C 0.5844(5) 0.4691(4) 0.1895(4) 0.037(3) Uani 0.518(16) 1 d PG A 1
H20 H 0.6046 0.4931 0.1603 0.044 Uiso 0.518(16) 1 calc PR A 1
C21 C 0.5414(5) 0.5072(3) 0.2180(5) 0.048(4) Uani 0.518(16) 1 d PG A 1
H21 H 0.5323 0.5572 0.2083 0.057 Uiso 0.518(16) 1 calc PR A 1
C22 C 0.5119(4) 0.4721(5) 0.2608(4) 0.051(6) Uani 0.518(16) 1 d PG A 1
H22 H 0.4825 0.4981 0.2803 0.062 Uiso 0.518(16) 1 calc PR A 1
C23 C 0.5253(4) 0.3989(5) 0.2750(3) 0.033(3) Uani 0.518(16) 1 d PG A 1
H23 H 0.5051 0.3749 0.3042 0.040 Uiso 0.518(16) 1 calc PR A 1
C24 C 0.5683(4) 0.3608(4) 0.2464(4) 0.026(3) Uani 0.518(16) 1 d PG A 1
H24 H 0.5774 0.3108 0.2561 0.032 Uiso 0.518(16) 1 calc PR A 1
C25 C 0.5712(2) 0.1202(3) 0.00451(19) 0.0290(10) Uani 1 1 d . A .
C26 C 0.6134(2) 0.0685(3) -0.0111(2) 0.0402(13) Uani 1 1 d . . .
H26 H 0.6271 0.0331 0.0151 0.048 Uiso 1 1 calc R . .
C27 C 0.6353(3) 0.0684(4) -0.0644(2) 0.0509(16) Uani 1 1 d . . .
H27 H 0.6640 0.0329 -0.0745 0.061 Uiso 1 1 calc R . .
C28 C 0.6160(3) 0.1190(4) -0.1026(2) 0.0549(17) Uani 1 1 d . . .
H28 H 0.6314 0.1187 -0.1391 0.066 Uiso 1 1 calc R . .
C29 C 0.5744(3) 0.1701(3) -0.0883(2) 0.0479(16) Uani 1 1 d . . .
H29 H 0.5606 0.2048 -0.1149 0.057 Uiso 1 1 calc R . .
C30 C 0.5524(2) 0.1712(3) -0.0347(2) 0.0361(12) Uani 1 1 d . . .
H30 H 0.5241 0.2073 -0.0249 0.043 Uiso 1 1 calc R . .
C31 C 0.4721(2) 0.1273(3) 0.0835(2) 0.0294(11) Uani 1 1 d . A .
C32 C 0.4355(3) 0.1608(4) 0.0457(3) 0.0523(16) Uani 1 1 d . . .
H32 H 0.4507 0.1818 0.0127 0.063 Uiso 1 1 calc R . .
C33 C 0.3772(3) 0.1639(5) 0.0558(3) 0.066(2) Uani 1 1 d . . .
H33 H 0.3524 0.1875 0.0298 0.079 Uiso 1 1 calc R . .
C34 C 0.3545(3) 0.1335(4) 0.1023(3) 0.063(2) Uani 1 1 d . . .
H34 H 0.3140 0.1353 0.1084 0.076 Uiso 1 1 calc R . .
C35 C 0.3893(3) 0.1006(4) 0.1402(3) 0.067(2) Uani 1 1 d . . .
H35 H 0.3736 0.0802 0.1732 0.080 Uiso 1 1 calc R . .
C36 C 0.4486(2) 0.0971(4) 0.1301(3) 0.0539(17) Uani 1 1 d . . .
H36 H 0.4731 0.0733 0.1563 0.065 Uiso 1 1 calc R . .
C37 C 0.7090(2) 0.1860(3) 0.0597(2) 0.0376(12) Uani 1 1 d . . .
H37 H 0.7178 0.1556 0.0908 0.045 Uiso 1 1 calc R . .
C38 C 0.7463(3) 0.1855(4) 0.0155(2) 0.0495(15) Uani 1 1 d . . .
H38 H 0.7799 0.1550 0.0160 0.059 Uiso 1 1 calc R . .
C39 C 0.7345(3) 0.2293(4) -0.0289(3) 0.0558(17) Uani 1 1 d . . .
H39 H 0.7595 0.2290 -0.0601 0.067 Uiso 1 1 calc R . .
C40 C 0.6870(3) 0.2735(3) -0.0290(2) 0.0464(15) Uani 1 1 d . . .
H40 H 0.6789 0.3050 -0.0596 0.056 Uiso 1 1 calc R . .
C41 C 0.6498(2) 0.2722(3) 0.0171(2) 0.0353(12) Uani 1 1 d . . .
C42 C 0.5957(3) 0.3146(3) 0.0199(2) 0.0367(12) Uani 1 1 d . . .
C43 C 0.5753(3) 0.3647(3) -0.0189(3) 0.0517(17) Uani 1 1 d . . .
H43 H 0.5971 0.3755 -0.0512 0.062 Uiso 1 1 calc R . .
C44 C 0.5237(4) 0.3982(3) -0.0100(3) 0.062(2) Uani 1 1 d . . .
H44 H 0.5094 0.4321 -0.0369 0.075 Uiso 1 1 calc R . .
C45 C 0.4914(3) 0.3847(3) 0.0367(3) 0.0555(17) Uani 1 1 d . . .
H45 H 0.4554 0.4088 0.0423 0.067 Uiso 1 1 calc R . .
C46 C 0.5134(2) 0.3340(3) 0.0761(2) 0.0397(13) Uani 1 1 d . . .
C47 C 0.4873(2) 0.3108(3) 0.1283(2) 0.0386(13) Uani 1 1 d . . .
C48 C 0.4362(3) 0.3398(4) 0.1481(3) 0.0542(17) Uani 1 1 d . . .
H48 H 0.4160 0.3769 0.1278 0.065 Uiso 1 1 calc R . .
C49 C 0.4150(3) 0.3146(4) 0.1972(3) 0.0583(18) Uani 1 1 d . . .
H49 H 0.3799 0.3348 0.2112 0.070 Uiso 1 1 calc R . .
C50 C 0.4431(3) 0.2611(4) 0.2267(3) 0.0583(17) Uani 1 1 d . . .
H50 H 0.4277 0.2423 0.2603 0.070 Uiso 1 1 calc R . .
C51 C 0.4959(2) 0.2347(3) 0.2055(3) 0.0480(14) Uani 1 1 d . . .
H51 H 0.5164 0.1977 0.2257 0.058 Uiso 1 1 calc R . .
N1 N 0.66084(17) 0.2274(2) 0.06104(15) 0.0289(9) Uani 1 1 d . . .
N2 N 0.56413(18) 0.3008(2) 0.06595(17) 0.0303(9) Uani 1 1 d . . .
N3 N 0.51810(17) 0.2593(2) 0.15837(18) 0.0309(9) Uani 1 1 d . . .
F1 F 0.8648(3) 0.2522(4) 0.1256(5) 0.189(9) Uani 0.635(12) 1 d PD B 1
F2 F 0.9013(4) 0.1574(6) 0.1704(3) 0.144(5) Uani 0.635(12) 1 d PD B 1
F3 F 0.8344(3) 0.1394(4) 0.1091(3) 0.087(3) Uani 0.635(12) 1 d PD B 1
F4 F 0.9526(3) 0.2158(4) 0.1078(5) 0.165(7) Uani 0.635(12) 1 d PD B 1
F5 F 0.8851(4) 0.1983(9) 0.0472(3) 0.218(10) Uani 0.635(12) 1 d PD B 1
F6 F 0.9226(4) 0.1042(3) 0.0920(4) 0.118(5) Uani 0.635(12) 1 d PD B 1
F7 F 0.8130(2) 0.0511(2) 0.88707(19) 0.0956(17) Uani 1 1 d . . .
F8 F 0.8013(2) -0.0696(3) 0.9093(2) 0.0931(15) Uani 1 1 d . . .
F9 F 0.76467(17) -0.0250(3) 0.82969(19) 0.0801(13) Uani 1 1 d . . .
F10 F 0.88787(19) -0.0257(3) 0.8864(2) 0.0933(16) Uani 1 1 d . . .
F11 F 0.8506(2) 0.0186(3) 0.80749(19) 0.0908(15) Uani 1 1 d . . .
F12 F 0.8409(3) -0.1020(3) 0.8297(2) 0.1143(19) Uani 1 1 d . . .
P1 P 0.64293(5) 0.33484(7) 0.16483(5) 0.0266(3) Uani 1 1 d . . .
P2 P 0.55122(5) 0.12690(6) 0.07750(5) 0.0232(2) Uani 1 1 d . . .
P3 P 0.89356(7) 0.17919(9) 0.10871(8) 0.0566(5) Uani 1 1 d D . .
P4 P 0.82562(8) -0.02606(9) 0.85812(7) 0.0504(4) Uani 1 1 d . . .
S1 S 0.76029(7) 0.25220(10) 0.29073(7) 0.0578(5) Uani 1 1 d . . .
S2 S 0.63259(5) 0.15253(6) 0.18974(5) 0.0254(2) Uani 1 1 d . . .
S3 S 0.61602(6) -0.07771(7) 0.15137(6) 0.0328(3) Uani 1 1 d . . .
Ru1 Ru 0.596065(15) 0.231027(19) 0.121270(14) 0.02083(9) Uani 1 1 d . A .
C19B C 0.5873(7) 0.4010(9) 0.1914(8) 0.028(4) Uani 0.482(16) 1 d P A 2
C20B C 0.5594(6) 0.4549(8) 0.1603(7) 0.050(4) Uani 0.482(16) 1 d P A 2
H20B H 0.5706 0.4635 0.1230 0.060 Uiso 0.482(16) 1 calc PR A 2
C21B C 0.5141(7) 0.4972(8) 0.1843(10) 0.068(6) Uani 0.482(16) 1 d P A 2
H21B H 0.4945 0.5338 0.1629 0.082 Uiso 0.482(16) 1 calc PR A 2
C22B C 0.4987(11) 0.4859(15) 0.2370(10) 0.070(7) Uani 0.482(16) 1 d P A 2
H22B H 0.4673 0.5131 0.2522 0.084 Uiso 0.482(16) 1 calc PR A 2
C23B C 0.5260(13) 0.4384(14) 0.2672(12) 0.078(9) Uani 0.482(16) 1 d P A 2
H23B H 0.5157 0.4336 0.3050 0.094 Uiso 0.482(16) 1 calc PR A 2
C24B C 0.5692(8) 0.3949(9) 0.2469(7) 0.048(4) Uani 0.482(16) 1 d P A 2
H24B H 0.5874 0.3597 0.2705 0.058 Uiso 0.482(16) 1 calc PR A 2
F1B F 0.9023(8) 0.2270(5) 0.0591(4) 0.170(15) Uani 0.365(12) 1 d PD B 2
F2B F 0.8853(6) 0.1336(5) 0.1618(4) 0.063(4) Uiso 0.365(12) 1 d PD B 2
F3B F 0.8900(9) 0.1108(6) 0.0744(5) 0.148(11) Uani 0.365(12) 1 d PD B 2
F4B F 0.8975(9) 0.2486(6) 0.1457(4) 0.172(14) Uani 0.365(12) 1 d PD B 2
F5B F 0.8292(4) 0.1899(13) 0.1055(6) 0.26(2) Uani 0.365(12) 1 d PD B 2
F6B F 0.9580(4) 0.1694(12) 0.1145(6) 0.206(16) Uani 0.365(12) 1 d PD B 2
O1 O 0.5527(4) 0.1819(5) 0.3173(4) 0.083(4) Uani 0.626(14) 1 d P . .
C13B C 0.6902(9) 0.3892(12) 0.1214(10) 0.0259(15) Uani 0.32(4) 1 d PG A 2
C14B C 0.7385(12) 0.3460(13) 0.1096(12) 0.055(9) Uiso 0.32(4) 1 d PG A 2
H14B H 0.7452 0.3011 0.1296 0.066 Uiso 0.32(4) 1 calc PR A 2
C15B C 0.7769(8) 0.3684(17) 0.0687(12) 0.066(11) Uani 0.32(4) 1 d PG A 2
H15B H 0.8099 0.3388 0.0607 0.079 Uiso 0.32(4) 1 calc PR A 2
C16B C 0.7671(10) 0.4340(13) 0.0395(12) 0.052(8) Uani 0.32(4) 1 d PG A 2
H16B H 0.7933 0.4493 0.0116 0.062 Uiso 0.32(4) 1 calc PR A 2
C17B C 0.7188(16) 0.4773(10) 0.0513(15) 0.057(8) Uani 0.32(4) 1 d PG A 2
H17B H 0.7120 0.5221 0.0314 0.068 Uiso 0.32(4) 1 calc PR A 2
C18B C 0.6803(13) 0.4549(13) 0.0922(14) 0.046(7) Uani 0.32(4) 1 d PG A 2
H18B H 0.6473 0.4844 0.1003 0.056 Uiso 0.32(4) 1 calc PR A 2

loop_
_atom_site_aniso_label
_atom_site_aniso_U_11
_atom_site_aniso_U_22
_atom_site_aniso_U_33
_atom_site_aniso_U_23
_atom_site_aniso_U_13
_atom_site_aniso_U_12
C1 0.061(4) 0.073(5) 0.043(3) -0.005(3) -0.023(3) -0.029(4)
C2 0.053(4) 0.044(3) 0.039(3) -0.006(3) -0.006(3) -0.020(3)
C3 0.044(3) 0.036(3) 0.032(3) -0.002(2) -0.008(2) -0.018(2)
C4 0.038(3) 0.045(3) 0.033(3) 0.006(2) -0.015(2) -0.013(2)
C5 0.031(3) 0.040(3) 0.029(3) 0.009(2) -0.012(2) -0.009(2)
C6 0.029(3) 0.051(3) 0.046(3) 0.003(3) -0.015(2) -0.001(2)
C7 0.033(3) 0.040(3) 0.042(3) 0.001(2) -0.008(2) 0.005(2)
C8 0.028(2) 0.022(2) 0.031(2) 0.0063(19) -0.0031(19) -0.0004(19)
C9 0.028(2) 0.018(2) 0.032(2) 0.0041(19) 0.0068(19) 0.0032(18)
C10 0.028(2) 0.017(2) 0.031(2) 0.0001(18) -0.0006(19) -0.0001(18)
C11 0.035(3) 0.027(3) 0.040(3) -0.001(2) -0.003(2) -0.005(2)
C12 0.037(3) 0.018(2) 0.049(3) -0.003(2) 0.002(2) -0.005(2)
C13 0.031(3) 0.024(3) 0.023(3) -0.009(3) -0.003(3) -0.013(2)
C14 0.023(4) 0.056(6) 0.023(4) -0.003(4) 0.008(3) -0.012(4)
C15 0.019(5) 0.085(13) 0.028(6) -0.006(7) 0.012(4) -0.017(5)
C16 0.054(9) 0.070(8) 0.027(5) -0.002(5) 0.014(6) -0.038(7)
C17 0.063(9) 0.036(5) 0.042(6) 0.000(4) 0.004(5) -0.018(5)
C18 0.056(7) 0.022(5) 0.036(5) -0.002(4) 0.010(5) -0.007(5)
C19 0.022(7) 0.028(6) 0.016(6) -0.010(4) -0.010(5) -0.005(4)
C20 0.050(8) 0.019(5) 0.041(7) -0.006(4) 0.016(6) -0.005(5)
C21 0.063(9) 0.024(6) 0.056(8) -0.011(5) 0.018(7) 0.007(6)
C22 0.063(17) 0.052(16) 0.039(12) -0.027(11) 0.021(10) -0.006(11)
C23 0.038(6) 0.035(8) 0.027(5) -0.008(5) 0.013(4) -0.010(6)
C24 0.034(6) 0.019(6) 0.026(5) 0.004(5) 0.005(4) 0.000(5)
C25 0.033(3) 0.028(3) 0.026(2) -0.003(2) -0.007(2) -0.010(2)
C26 0.044(3) 0.042(3) 0.035(3) -0.004(2) -0.005(2) 0.003(2)
C27 0.054(4) 0.065(4) 0.034(3) -0.015(3) 0.004(3) 0.002(3)
C28 0.069(4) 0.069(4) 0.027(3) -0.008(3) 0.004(3) -0.018(4)
C29 0.063(4) 0.049(4) 0.031(3) 0.009(3) -0.014(3) -0.027(3)
C30 0.046(3) 0.028(3) 0.035(3) 0.002(2) -0.014(2) -0.013(2)
C31 0.028(2) 0.019(2) 0.041(3) -0.005(2) -0.008(2) -0.0020(19)
C32 0.039(3) 0.077(5) 0.041(3) -0.005(3) -0.006(3) 0.015(3)
C33 0.039(4) 0.099(6) 0.058(4) -0.017(4) -0.017(3) 0.022(4)
C34 0.023(3) 0.063(4) 0.103(6) -0.031(4) -0.007(3) -0.001(3)
C35 0.035(3) 0.067(5) 0.098(6) 0.013(4) 0.013(4) -0.010(3)
C36 0.029(3) 0.055(4) 0.077(5) 0.027(3) -0.001(3) -0.003(3)
C37 0.033(3) 0.038(3) 0.041(3) -0.009(2) 0.006(2) -0.004(2)
C38 0.045(3) 0.060(4) 0.043(3) -0.014(3) 0.018(3) -0.010(3)
C39 0.055(4) 0.069(4) 0.043(3) -0.014(3) 0.016(3) -0.028(4)
C40 0.057(4) 0.052(4) 0.030(3) 0.008(3) 0.000(3) -0.029(3)
C41 0.044(3) 0.032(3) 0.029(2) 0.001(2) -0.005(2) -0.021(2)
C42 0.056(3) 0.025(2) 0.029(2) 0.007(2) -0.014(2) -0.025(2)
C43 0.069(4) 0.039(3) 0.047(4) 0.018(3) -0.021(3) -0.018(3)
C44 0.097(6) 0.034(3) 0.056(4) 0.017(3) -0.030(4) -0.011(4)
C45 0.064(4) 0.034(3) 0.069(4) -0.001(3) -0.027(4) 0.014(3)
C46 0.048(3) 0.023(3) 0.047(3) -0.003(2) -0.016(3) 0.005(2)
C47 0.033(3) 0.026(3) 0.057(4) -0.016(2) -0.013(3) 0.006(2)
C48 0.042(3) 0.045(4) 0.075(5) -0.015(3) -0.005(3) 0.012(3)
C49 0.029(3) 0.055(4) 0.091(5) -0.025(4) 0.005(3) 0.004(3)
C50 0.038(3) 0.061(4) 0.075(5) -0.004(4) 0.019(3) -0.006(3)
C51 0.033(3) 0.046(3) 0.065(4) 0.002(3) 0.011(3) 0.000(3)
N1 0.035(2) 0.026(2) 0.0252(19) -0.0031(17) 0.0030(17) -0.0161(18)
N2 0.038(2) 0.0159(18) 0.037(2) 0.0009(17) -0.0133(19) -0.0065(17)
N3 0.028(2) 0.023(2) 0.041(2) -0.0032(18) -0.0023(18) -0.0029(17)
F1 0.086(7) 0.035(5) 0.44(3) 0.041(9) 0.080(12) 0.035(4)
F2 0.201(13) 0.139(10) 0.093(7) -0.043(6) -0.078(8) 0.013(8)
F3 0.066(6) 0.101(7) 0.093(6) 0.008(5) 0.018(5) -0.051(5)
F4 0.045(5) 0.046(5) 0.40(2) -0.022(8) -0.027(8) -0.018(4)
F5 0.083(7) 0.43(3) 0.136(11) 0.176(14) -0.027(7) -0.063(13)
F6 0.142(11) 0.041(5) 0.172(11) 0.008(6) 0.109(9) -0.009(5)
F7 0.150(5) 0.061(3) 0.076(3) -0.005(2) -0.043(3) 0.027(3)
F8 0.099(4) 0.094(3) 0.087(3) 0.053(3) 0.000(3) -0.004(3)
F9 0.058(3) 0.091(3) 0.092(3) 0.025(3) -0.024(2) -0.013(2)
F10 0.078(3) 0.086(3) 0.116(4) 0.047(3) -0.047(3) -0.004(2)
F11 0.080(3) 0.110(4) 0.083(3) 0.045(3) -0.007(3) -0.016(3)
F12 0.141(5) 0.066(3) 0.136(5) -0.027(3) -0.015(4) 0.024(3)
P1 0.0303(6) 0.0241(6) 0.0254(6) -0.0024(5) -0.0002(5) -0.0080(5)
P2 0.0243(6) 0.0186(6) 0.0266(6) 0.0000(5) -0.0058(5) -0.0021(4)
P3 0.0504(10) 0.0345(8) 0.0851(14) 0.0119(8) -0.0052(9) -0.0027(7)
P4 0.0582(10) 0.0389(9) 0.0540(10) 0.0135(7) -0.0135(8) -0.0017(7)
S1 0.0595(10) 0.0624(11) 0.0515(9) 0.0043(8) -0.0341(8) -0.0201(8)
S2 0.0257(6) 0.0248(6) 0.0257(6) 0.0027(5) -0.0049(5) -0.0037(5)
S3 0.0355(7) 0.0211(6) 0.0417(7) 0.0038(5) 0.0003(5) 0.0042(5)
Ru1 0.02241(16) 0.01831(16) 0.02176(16) 0.00071(14) -0.00338(15) -0.00359(14)
C19B 0.020(6) 0.040(8) 0.024(7) -0.011(5) -0.005(6) -0.012(5)
C20B 0.044(8) 0.045(8) 0.061(10) -0.003(7) 0.011(7) 0.001(6)
C21B 0.048(9) 0.045(8) 0.111(16) -0.008(9) 0.028(10) -0.003(7)
C22B 0.052(11) 0.077(13) 0.080(18) -0.046(14) 0.019(13) -0.013(9)
C23B 0.10(2) 0.08(3) 0.054(11) -0.025(13) 0.023(12) -0.029(17)
C24B 0.065(9) 0.038(10) 0.042(8) -0.002(8) 0.014(7) 0.009(8)
F1B 0.42(5) 0.033(7) 0.055(9) 0.008(6) 0.037(16) -0.062(15)
F3B 0.18(3) 0.101(15) 0.163(19) -0.086(14) 0.006(17) -0.069(15)
F4B 0.45(4) 0.041(8) 0.024(6) -0.005(5) 0.041(13) -0.003(15)
F5B 0.12(2) 0.45(6) 0.21(3) 0.00(4) -0.02(2) 0.16(3)
F6B 0.060(12) 0.42(5) 0.143(18) -0.11(2) -0.003(11) 0.08(2)
O1 0.088(7) 0.083(7) 0.076(6) 0.006(5) -0.004(5) 0.015(5)
C13B 0.031(3) 0.024(3) 0.023(3) -0.009(3) -0.003(3) -0.013(2)
C15B 0.09(2) 0.050(17) 0.062(18) 0.007(13) -0.032(16) -0.041(14)
C16B 0.039(13) 0.07(2) 0.043(16) -0.001(14) -0.006(13) -0.019(13)
C17B 0.064(19) 0.049(14) 0.058(18) 0.019(12) 0.008(16) -0.031(13)
C18B 0.030(12) 0.030(11) 0.079(18) -0.004(11) 0.019(11) -0.013(9)

loop_
_atom_type_symbol
_atom_type_description
_atom_type_scat_dispersion_real
_atom_type_scat_dispersion_imag
_atom_type_scat_source
C C 0.0033 0.0016 'International Tables Vol C Tables 4.2.6.8 and 6.1.1.4'
H H 0.0000 0.0000 'International Tables Vol C Tables 4.2.6.8 and 6.1.1.4'
N N 0.0061 0.0033 'International Tables Vol C Tables 4.2.6.8 and 6.1.1.4'
F F 0.0171 0.0103 'International Tables Vol C Tables 4.2.6.8 and 6.1.1.4'
P P 0.1023 0.0942 'International Tables Vol C Tables 4.2.6.8 and 6.1.1.4'
S S 0.1246 0.1234 'International Tables Vol C Tables 4.2.6.8 and 6.1.1.4'
Ru Ru -1.2594 0.8363 'International Tables Vol C Tables 4.2.6.8 and 6.1.1.4'
O O 0.0106 0.0060 'International Tables Vol C Tables 4.2.6.8 and 6.1.1.4'

loop_
_geom_angle_atom_site_label_1
_geom_angle_atom_site_label_2
_geom_angle_atom_site_label_3
_geom_angle
_geom_angle_site_symmetry_1
_geom_angle_site_symmetry_3
_geom_angle_publ_flag
C2 C1 S1 112.7(4) . . ?
C2 C1 H1 123.7 . . ?
S1 C1 H1 123.7 . . ?
C1 C2 C3 112.5(6) . . ?
C1 C2 H2 123.8 . . ?
C3 C2 H2 123.8 . . ?
C4 C3 C2 111.6(5) . . ?
C4 C3 P1 126.5(4) . . ?
C2 C3 P1 121.9(4) . . ?
C3 C4 C5 129.6(4) . . ?
C3 C4 S1 111.9(4) . . ?
C5 C4 S1 118.6(4) . . ?
C6 C5 C4 130.6(5) . . ?
C6 C5 S2 110.0(4) . . ?
C4 C5 S2 119.3(4) . . ?
C5 C6 C7 113.8(5) . . ?
C5 C6 H6 123.1 . . ?
C7 C6 H6 123.1 . . ?
C8 C7 C6 113.5(5) . . ?
C8 C7 H7 123.2 . . ?
C6 C7 H7 123.2 . . ?
C7 C8 C9 130.6(5) . . ?
C7 C8 S2 110.3(4) . . ?
C9 C8 S2 119.1(3) . . ?
C10 C9 C8 130.3(4) . . ?
C10 C9 S3 111.5(3) . . ?
C8 C9 S3 118.1(3) . . ?
C9 C10 C11 111.1(4) . . ?
C9 C10 P2 126.2(3) . . ?
C11 C10 P2 122.6(4) . . ?
C12 C11 C10 113.6(5) . . ?
C12 C11 H11 123.2 . . ?
C10 C11 H11 123.2 . . ?
C11 C12 S3 112.4(4) . . ?
C11 C12 H12 123.8 . . ?
S3 C12 H12 123.8 . . ?
C14 C13 C18 120.0 . . ?
C14 C13 P1 119.2(6) . . ?
C18 C13 P1 120.4(5) . . ?
C13 C14 C15 120.0 . . ?
C13 C14 H14 120.0 . . ?
C15 C14 H14 120.0 . . ?
C16 C15 C14 120.0 . . ?
C16 C15 H15 120.0 . . ?
C14 C15 H15 120.0 . . ?
C17 C16 C15 120.0 . . ?
C17 C16 H16 120.0 . . ?
C15 C16 H16 120.0 . . ?
C16 C17 C18 120.0 . . ?
C16 C17 H17 120.0 . . ?
C18 C17 H17 120.0 . . ?
C17 C18 C13 120.0 . . ?
C17 C18 H18 120.0 . . ?
C13 C18 H18 120.0 . . ?
C20 C19 C24 120.0 . . ?
C20 C19 P1 125.5(5) . . ?
C24 C19 P1 113.8(5) . . ?
C21 C20 C19 120.0 . . ?
C21 C20 H20 120.0 . . ?
C19 C20 H20 120.0 . . ?
C22 C21 C20 120.0 . . ?
C22 C21 H21 120.0 . . ?
C20 C21 H21 120.0 . . ?
C21 C22 C23 120.0 . . ?
C21 C22 H22 120.0 . . ?
C23 C22 H22 120.0 . . ?
C22 C23 C24 120.0 . . ?
C22 C23 H23 120.0 . . ?
C24 C23 H23 120.0 . . ?
C23 C24 C19 120.0 . . ?
C23 C24 H24 120.0 . . ?
C19 C24 H24 120.0 . . ?
C30 C25 C26 118.1(5) . . ?
C30 C25 P2 122.5(4) . . ?
C26 C25 P2 118.8(4) . . ?
C27 C26 C25 120.6(5) . . ?
C27 C26 H26 119.7 . . ?
C25 C26 H26 119.7 . . ?
C28 C27 C26 120.4(6) . . ?
C28 C27 H27 119.8 . . ?
C26 C27 H27 119.8 . . ?
C27 C28 C29 120.0(6) . . ?
C27 C28 H28 120.0 . . ?
C29 C28 H28 120.0 . . ?
C28 C29 C30 120.1(6) . . ?
C28 C29 H29 119.9 . . ?
C30 C29 H29 119.9 . . ?
C25 C30 C29 120.7(6) . . ?
C25 C30 H30 119.6 . . ?
C29 C30 H30 119.6 . . ?
C36 C31 C32 118.3(5) . . ?
C36 C31 P2 117.5(4) . . ?
C32 C31 P2 124.1(4) . . ?
C33 C32 C31 120.1(6) . . ?
C33 C32 H32 119.9 . . ?
C31 C32 H32 119.9 . . ?
C34 C33 C32 120.9(6) . . ?
C34 C33 H33 119.6 . . ?
C32 C33 H33 119.6 . . ?
C35 C34 C33 120.3(6) . . ?
C35 C34 H34 119.9 . . ?
C33 C34 H34 119.9 . . ?
C34 C35 C36 119.1(7) . . ?
C34 C35 H35 120.4 . . ?
C36 C35 H35 120.4 . . ?
C31 C36 C35 121.3(6) . . ?
C31 C36 H36 119.4 . . ?
C35 C36 H36 119.4 . . ?
N1 C37 C38 123.1(6) . . ?
N1 C37 H37 118.5 . . ?
C38 C37 H37 118.5 . . ?
C39 C38 C37 118.9(6) . . ?
C39 C38 H38 120.5 . . ?
C37 C38 H38 120.5 . . ?
C40 C39 C38 120.1(6) . . ?
C40 C39 H39 119.9 . . ?
C38 C39 H39 119.9 . . ?
C39 C40 C41 119.1(6) . . ?
C39 C40 H40 120.5 . . ?
C41 C40 H40 120.5 . . ?
N1 C41 C40 121.0(5) . . ?
N1 C41 C42 115.6(4) . . ?
C40 C41 C42 123.4(5) . . ?
N2 C42 C43 119.5(6) . . ?
N2 C42 C41 113.8(4) . . ?
C43 C42 C41 126.7(5) . . ?
C44 C43 C42 118.8(6) . . ?
C44 C43 H43 120.6 . . ?
C42 C43 H43 120.6 . . ?
C43 C44 C45 122.2(6) . . ?
C43 C44 H44 118.9 . . ?
C45 C44 H44 118.9 . . ?
C44 C45 C46 118.1(6) . . ?
C44 C45 H45 120.9 . . ?
C46 C45 H45 120.9 . . ?
N2 C46 C45 118.5(6) . . ?
N2 C46 C47 113.3(4) . . ?
C45 C46 C47 128.2(6) . . ?
N3 C47 C48 120.9(6) . . ?
N3 C47 C46 115.7(5) . . ?
C48 C47 C46 123.3(5) . . ?
C49 C48 C47 119.3(6) . . ?
C49 C48 H48 120.4 . . ?
C47 C48 H48 120.4 . . ?
C50 C49 C48 121.1(6) . . ?
C50 C49 H49 119.4 . . ?
C48 C49 H49 119.4 . . ?
C49 C50 C51 117.6(6) . . ?
C49 C50 H50 121.2 . . ?
C51 C50 H50 121.2 . . ?
N3 C51 C50 122.5(6) . . ?
N3 C51 H51 118.7 . . ?
C50 C51 H51 118.7 . . ?
C37 N1 C41 117.7(4) . . ?
C37 N1 Ru1 129.1(4) . . ?
C41 N1 Ru1 113.1(3) . . ?
C46 N2 C42 122.9(5) . . ?
C46 N2 Ru1 119.0(4) . . ?
C42 N2 Ru1 118.1(4) . . ?
C51 N3 C47 118.5(5) . . ?
C51 N3 Ru1 128.8(4) . . ?
C47 N3 Ru1 112.7(3) . . ?
C19 P1 C13B 109.4(8) . . ?
C19 P1 C3 95.7(4) . . ?
C13B P1 C3 98.9(8) . . ?
C19 P1 C13 112.2(4) . . ?
C13B P1 C13 6.9(10) . . ?
C3 P1 C13 104.5(4) . . ?
C19 P1 C19B 12.1(8) . . ?
C13B P1 C19B 106.1(9) . . ?
C3 P1 C19B 107.8(6) . . ?
C13 P1 C19B 107.5(6) . . ?
C19 P1 Ru1 116.3(3) . . ?
C13B P1 Ru1 116.0(9) . . ?
C3 P1 Ru1 117.73(17) . . ?
C13 P1 Ru1 109.5(3) . . ?
C19B P1 Ru1 109.4(5) . . ?
C10 P2 C25 102.5(2) . . ?
C10 P2 C31 101.4(2) . . ?
C25 P2 C31 109.2(2) . . ?
C10 P2 Ru1 117.71(15) . . ?
C25 P2 Ru1 111.70(15) . . ?
C31 P2 Ru1 113.39(15) . . ?
F3B P3 F1B 91.9(4) . . ?
F3B P3 F5B 91.2(4) . . ?
F1B P3 F5B 91.1(4) . . ?
F3B P3 F6B 90.7(4) . . ?
F1B P3 F6B 90.4(4) . . ?
F5B P3 F6B 177.5(5) . . ?
F3B P3 F4 113.6(8) . . ?
F1B P3 F4 67.4(7) . . ?
F5B P3 F4 146.8(8) . . ?
F6B P3 F4 32.8(8) . . ?
F3B P3 F1 146.6(7) . . ?
F1B P3 F1 77.4(7) . . ?
F5B P3 F1 58.0(8) . . ?
F6B P3 F1 120.5(8) . . ?
F4 P3 F1 91.6(3) . . ?
F3B P3 F4B 178.3(6) . . ?
F1B P3 F4B 89.8(4) . . ?
F5B P3 F4B 89.2(4) . . ?
F6B P3 F4B 88.9(4) . . ?
F4 P3 F4B 66.7(8) . . ?
F1 P3 F4B 34.4(7) . . ?
F3B P3 F2B 91.2(4) . . ?
F1B P3 F2B 176.9(4) . . ?
F5B P3 F2B 89.3(4) . . ?
F6B P3 F2B 89.1(4) . . ?
F4 P3 F2B 110.8(6) . . ?
F1 P3 F2B 100.3(7) . . ?
F4B P3 F2B 87.2(4) . . ?
F3B P3 F5 68.7(7) . . ?
F1B P3 F5 27.1(6) . . ?
F5B P3 F5 78.2(7) . . ?
F6B P3 F5 104.0(7) . . ?
F4 P3 F5 90.2(4) . . ?
F1 P3 F5 90.7(4) . . ?
F4B P3 F5 113.0(6) . . ?
F2B P3 F5 155.8(6) . . ?
F3B P3 F3 64.7(7) . . ?
F1B P3 F3 113.0(7) . . ?
F5B P3 F3 34.9(8) . . ?
F6B P3 F3 145.4(8) . . ?
F4 P3 F3 178.1(4) . . ?
F1 P3 F3 90.3(3) . . ?
F4B P3 F3 115.0(8) . . ?
F2B P3 F3 68.8(5) . . ?
F5 P3 F3 89.8(3) . . ?
F3B P3 F2 109.6(6) . . ?
F1B P3 F2 154.7(5) . . ?
F5B P3 F2 101.3(7) . . ?
F6B P3 F2 76.5(7) . . ?
F4 P3 F2 91.1(4) . . ?
F1 P3 F2 90.6(4) . . ?
F4B P3 F2 68.7(5) . . ?
F2B P3 F2 22.5(5) . . ?
F5 P3 F2 178.2(5) . . ?
F3 P3 F2 88.9(3) . . ?
F3B P3 F6 33.3(7) . . ?
F1B P3 F6 103.2(6) . . ?
F5B P3 F6 121.6(8) . . ?
F6B P3 F6 59.8(7) . . ?
F4 P3 F6 88.9(3) . . ?
F1 P3 F6 179.4(5) . . ?
F4B P3 F6 145.6(7) . . ?
F2B P3 F6 79.1(6) . . ?
F5 P3 F6 89.8(6) . . ?
F3 P3 F6 89.2(3) . . ?
F2 P3 F6 89.0(4) . . ?
F12 P4 F8 89.7(3) . . ?
F12 P4 F9 91.2(3) . . ?
F8 P4 F9 91.7(3) . . ?
F12 P4 F11 91.0(3) . . ?
F8 P4 F11 179.0(3) . . ?
F9 P4 F11 89.1(2) . . ?
F12 P4 F7 177.6(3) . . ?
F8 P4 F7 91.1(3) . . ?
F9 P4 F7 91.0(3) . . ?
F11 P4 F7 88.2(3) . . ?
F12 P4 F10 89.3(3) . . ?
F8 P4 F10 89.4(3) . . ?
F9 P4 F10 178.9(3) . . ?
F11 P4 F10 89.9(3) . . ?
F7 P4 F10 88.5(3) . . ?
C1 S1 C4 91.4(3) . . ?
C5 S2 C8 92.0(2) . . ?
C5 S2 Ru1 114.70(17) . . ?
C8 S2 Ru1 115.00(16) . . ?
C12 S3 C9 91.5(2) . . ?
N2 Ru1 N3 79.21(17) . . ?
N2 Ru1 N1 79.42(17) . . ?
N3 Ru1 N1 158.57(16) . . ?
N2 Ru1 S2 177.36(13) . . ?
N3 Ru1 S2 98.95(12) . . ?
N1 Ru1 S2 102.46(12) . . ?
N2 Ru1 P2 91.80(11) . . ?
N3 Ru1 P2 90.21(11) . . ?
N1 Ru1 P2 88.81(10) . . ?
S2 Ru1 P2 90.09(4) . . ?
N2 Ru1 P1 88.63(11) . . ?
N3 Ru1 P1 90.85(11) . . ?
N1 Ru1 P1 90.29(10) . . ?
S2 Ru1 P1 89.51(4) . . ?
P2 Ru1 P1 178.92(5) . . ?
C20B C19B C24B 115.5(14) . . ?
C20B C19B P1 125.3(12) . . ?
C24B C19B P1 119.0(13) . . ?
C19B C20B C21B 119.7(15) . . ?
C19B C20B H20B 120.1 . . ?
C21B C20B H20B 120.1 . . ?
C22B C21B C20B 120.4(18) . . ?
C22B C21B H21B 119.8 . . ?
C20B C21B H21B 119.8 . . ?
C23B C22B C21B 121(2) . . ?
C23B C22B H22B 119.7 . . ?
C21B C22B H22B 119.7 . . ?
C22B C23B C24B 122(3) . . ?
C22B C23B H23B 118.9 . . ?
C24B C23B H23B 118.9 . . ?
C23B C24B C19B 121.3(18) . . ?
C23B C24B H24B 119.3 . . ?
C19B C24B H24B 119.3 . . ?
C14B C13B C18B 120.0 . . ?
C14B C13B P1 107.8(15) . . ?
C18B C13B P1 130.8(15) . . ?
C13B C14B C15B 120.0 . . ?
C13B C14B H14B 120.0 . . ?
C15B C14B H14B 120.0 . . ?
C16B C15B C14B 120.0 . . ?
C16B C15B H15B 120.0 . . ?
C14B C15B H15B 120.0 . . ?
C17B C16B C15B 120.0 . . ?
C17B C16B H16B 120.0 . . ?
C15B C16B H16B 120.0 . . ?
C16B C17B C18B 120.0 . . ?
C16B C17B H17B 120.0 . . ?
C18B C17B H17B 120.0 . . ?
C17B C18B C13B 120.0 . . ?
C17B C18B H18B 120.0 . . ?
C13B C18B H18B 120.0 . . ?

loop_
_geom_bond_atom_site_label_1
_geom_bond_atom_site_label_2
_geom_bond_distance
_geom_bond_site_symmetry_2
_geom_bond_publ_flag
C1 C2 1.352(8) . ?
C1 S1 1.702(7) . ?
C1 H1 0.9500 . ?
C2 C3 1.429(7) . ?
C2 H2 0.9500 . ?
C3 C4 1.368(8) . ?
C3 P1 1.812(5) . ?
C4 C5 1.448(7) . ?
C4 S1 1.720(5) . ?
C5 C6 1.358(8) . ?
C5 S2 1.740(5) . ?
C6 C7 1.417(7) . ?
C6 H6 0.9500 . ?
C7 C8 1.353(7) . ?
C7 H7 0.9500 . ?
C8 C9 1.440(6) . ?
C8 S2 1.743(5) . ?
C9 C10 1.380(6) . ?
C9 S3 1.724(4) . ?
C10 C11 1.418(6) . ?
C10 P2 1.810(4) . ?
C11 C12 1.343(7) . ?
C11 H11 0.9500 . ?
C12 S3 1.699(5) . ?
C12 H12 0.9500 . ?
C13 C14 1.3900 . ?
C13 C18 1.3900 . ?
C13 P1 1.832(6) . ?
C14 C15 1.3900 . ?
C14 H14 0.9500 . ?
C15 C16 1.3900 . ?
C15 H15 0.9500 . ?
C16 C17 1.3900 . ?
C16 H16 0.9500 . ?
C17 C18 1.3900 . ?
C17 H17 0.9500 . ?
C18 H18 0.9500 . ?
C19 C20 1.3900 . ?
C19 C24 1.3900 . ?
C19 P1 1.781(6) . ?
C20 C21 1.3900 . ?
C20 H20 0.9500 . ?
C21 C22 1.3900 . ?
C21 H21 0.9500 . ?
C22 C23 1.3900 . ?
C22 H22 0.9500 . ?
C23 C24 1.3900 . ?
C23 H23 0.9500 . ?
C24 H24 0.9500 . ?
C25 C30 1.387(7) . ?
C25 C26 1.397(7) . ?
C25 P2 1.829(5) . ?
C26 C27 1.385(8) . ?
C26 H26 0.9500 . ?
C27 C28 1.370(9) . ?
C27 H27 0.9500 . ?
C28 C29 1.375(9) . ?
C28 H28 0.9500 . ?
C29 C30 1.392(8) . ?
C29 H29 0.9500 . ?
C30 H30 0.9500 . ?
C31 C36 1.364(8) . ?
C31 C32 1.384(7) . ?
C31 P2 1.838(5) . ?
C32 C33 1.374(9) . ?
C32 H32 0.9500 . ?
C33 C34 1.356(10) . ?
C33 H33 0.9500 . ?
C34 C35 1.355(10) . ?
C34 H34 0.9500 . ?
C35 C36 1.396(8) . ?
C35 H35 0.9500 . ?
C36 H36 0.9500 . ?
C37 N1 1.340(7) . ?
C37 C38 1.375(7) . ?
C37 H37 0.9500 . ?
C38 C39 1.359(9) . ?
C38 H38 0.9500 . ?
C39 C40 1.355(9) . ?
C39 H39 0.9500 . ?
C40 C41 1.408(7) . ?
C40 H40 0.9500 . ?
C41 N1 1.355(6) . ?
C41 C42 1.467(8) . ?
C42 N2 1.355(7) . ?
C42 C43 1.380(7) . ?
C43 C44 1.353(10) . ?
C43 H43 0.9500 . ?
C44 C45 1.377(10) . ?
C44 H44 0.9500 . ?
C45 C46 1.410(8) . ?
C45 H45 0.9500 . ?
C46 N2 1.340(7) . ?
C46 C47 1.457(8) . ?
C47 N3 1.375(6) . ?
C47 C48 1.379(8) . ?
C48 C49 1.363(10) . ?
C48 H48 0.9500 . ?
C49 C50 1.359(9) . ?
C49 H49 0.9500 . ?
C50 C51 1.408(8) . ?
C50 H50 0.9500 . ?
C51 N3 1.325(7) . ?
C51 H51 0.9500 . ?
N1 Ru1 2.092(4) . ?
N2 Ru1 1.975(4) . ?
N3 Ru1 2.079(4) . ?
F1 P3 1.523(6) . ?
F2 P3 1.552(6) . ?
F3 P3 1.544(5) . ?
F4 P3 1.517(6) . ?
F5 P3 1.540(7) . ?
F6 P3 1.556(6) . ?
F7 P4 1.577(5) . ?
F8 P4 1.567(4) . ?
F9 P4 1.570(4) . ?
F10 P4 1.595(4) . ?
F11 P4 1.573(4) . ?
F12 P4 1.565(5) . ?
P1 C13B 1.803(14) . ?
P1 C19B 1.863(15) . ?
P1 Ru1 2.3967(12) . ?
P2 Ru1 2.3826(12) . ?
P3 F3B 1.481(9) . ?
P3 F1B 1.489(9) . ?
P3 F5B 1.504(9) . ?
P3 F6B 1.508(9) . ?
P3 F4B 1.534(8) . ?
P3 F2B 1.534(10) . ?
S2 Ru1 2.3309(12) . ?
C19B C20B 1.38(2) . ?
C19B C24B 1.410(19) . ?
C20B C21B 1.419(18) . ?
C20B H20B 0.9500 . ?
C21B C22B 1.34(3) . ?
C21B H21B 0.9500 . ?
C22B C23B 1.29(4) . ?
C22B H22B 0.9500 . ?
C23B C24B 1.36(3) . ?
C23B H23B 0.9500 . ?
C24B H24B 0.9500 . ?
C13B C14B 1.3900 . ?
C13B C18B 1.3900 . ?
C14B C15B 1.3900 . ?
C14B H14B 0.9500 . ?
C15B C16B 1.3900 . ?
C15B H15B 0.9500 . ?
C16B C17B 1.3900 . ?
C16B H16B 0.9500 . ?
C17B C18B 1.3900 . ?
C17B H17B 0.9500 . ?
C18B H18B 0.9500 . ?

loop_
_geom_torsion_atom_site_label_1
_geom_torsion_atom_site_label_2
_geom_torsion_atom_site_label_3
_geom_torsion_atom_site_label_4
_geom_torsion
_geom_torsion_site_symmetry_1
_geom_torsion_site_symmetry_2
_geom_torsion_site_symmetry_3
_geom_torsion_site_symmetry_4
_geom_torsion_publ_flag
S1 C1 C2 C3 -0.1(7) . . . . ?
C1 C2 C3 C4 -0.1(8) . . . . ?
C1 C2 C3 P1 -179.4(5) . . . . ?
C2 C3 C4 C5 -179.3(6) . . . . ?
P1 C3 C4 C5 -0.1(9) . . . . ?
C2 C3 C4 S1 0.2(6) . . . . ?
P1 C3 C4 S1 179.5(3) . . . . ?
C3 C4 C5 C6 145.7(6) . . . . ?
S1 C4 C5 C6 -33.9(8) . . . . ?
C3 C4 C5 S2 -39.3(8) . . . . ?
S1 C4 C5 S2 141.1(3) . . . . ?
C4 C5 C6 C7 179.1(5) . . . . ?
S2 C5 C6 C7 3.8(6) . . . . ?
C5 C6 C7 C8 0.2(7) . . . . ?
C6 C7 C8 C9 178.5(5) . . . . ?
C6 C7 C8 S2 -4.1(6) . . . . ?
C7 C8 C9 C10 -144.2(6) . . . . ?
S2 C8 C9 C10 38.6(7) . . . . ?
C7 C8 C9 S3 32.6(7) . . . . ?
S2 C8 C9 S3 -144.6(3) . . . . ?
C8 C9 C10 C11 176.1(5) . . . . ?
S3 C9 C10 C11 -0.9(5) . . . . ?
C8 C9 C10 P2 -0.3(8) . . . . ?
S3 C9 C10 P2 -177.2(3) . . . . ?
C9 C10 C11 C12 -0.4(6) . . . . ?
P2 C10 C11 C12 176.1(4) . . . . ?
C10 C11 C12 S3 1.5(6) . . . . ?
C18 C13 C14 C15 0.0 . . . . ?
P1 C13 C14 C15 172.8(7) . . . . ?
C13 C14 C15 C16 0.0 . . . . ?
C14 C15 C16 C17 0.0 . . . . ?
C15 C16 C17 C18 0.0 . . . . ?
C16 C17 C18 C13 0.0 . . . . ?
C14 C13 C18 C17 0.0 . . . . ?
P1 C13 C18 C17 -172.7(7) . . . . ?
C24 C19 C20 C21 0.0 . . . . ?
P1 C19 C20 C21 169.5(9) . . . . ?
C19 C20 C21 C22 0.0 . . . . ?
C20 C21 C22 C23 0.0 . . . . ?
C21 C22 C23 C24 0.0 . . . . ?
C22 C23 C24 C19 0.0 . . . . ?
C20 C19 C24 C23 0.0 . . . . ?
P1 C19 C24 C23 -170.6(8) . . . . ?
C30 C25 C26 C27 -0.2(8) . . . . ?
P2 C25 C26 C27 -171.3(4) . . . . ?
C25 C26 C27 C28 0.0(9) . . . . ?
C26 C27 C28 C29 -0.3(10) . . . . ?
C27 C28 C29 C30 0.8(9) . . . . ?
C26 C25 C30 C29 0.8(7) . . . . ?
P2 C25 C30 C29 171.5(4) . . . . ?
C28 C29 C30 C25 -1.1(8) . . . . ?
C36 C31 C32 C33 0.6(9) . . . . ?
P2 C31 C32 C33 -174.5(5) . . . . ?
C31 C32 C33 C34 -0.7(11) . . . . ?
C32 C33 C34 C35 1.1(11) . . . . ?
C33 C34 C35 C36 -1.3(11) . . . . ?
C32 C31 C36 C35 -0.8(10) . . . . ?
P2 C31 C36 C35 174.6(5) . . . . ?
C34 C35 C36 C31 1.1(11) . . . . ?
N1 C37 C38 C39 0.6(9) . . . . ?
C37 C38 C39 C40 1.0(9) . . . . ?
C38 C39 C40 C41 -1.2(9) . . . . ?
C39 C40 C41 N1 -0.2(8) . . . . ?
C39 C40 C41 C42 -176.4(5) . . . . ?
N1 C41 C42 N2 -1.4(6) . . . . ?
C40 C41 C42 N2 175.0(4) . . . . ?
N1 C41 C42 C43 178.7(5) . . . . ?
C40 C41 C42 C43 -4.9(8) . . . . ?
N2 C42 C43 C44 -0.8(8) . . . . ?
C41 C42 C43 C44 179.1(5) . . . . ?
C42 C43 C44 C45 0.9(10) . . . . ?
C43 C44 C45 C46 -0.2(10) . . . . ?
C44 C45 C46 N2 -0.7(8) . . . . ?
C44 C45 C46 C47 -179.9(5) . . . . ?
N2 C46 C47 N3 -0.2(6) . . . . ?
C45 C46 C47 N3 179.0(5) . . . . ?
N2 C46 C47 C48 177.5(5) . . . . ?
C45 C46 C47 C48 -3.3(9) . . . . ?
N3 C47 C48 C49 -2.6(9) . . . . ?
C46 C47 C48 C49 179.8(5) . . . . ?
C47 C48 C49 C50 -0.5(10) . . . . ?
C48 C49 C50 C51 2.2(10) . . . . ?
C49 C50 C51 N3 -0.8(10) . . . . ?
C38 C37 N1 C41 -2.0(7) . . . . ?
C38 C37 N1 Ru1 175.5(4) . . . . ?
C40 C41 N1 C37 1.7(7) . . . . ?
C42 C41 N1 C37 178.2(4) . . . . ?
C40 C41 N1 Ru1 -176.1(4) . . . . ?
C42 C41 N1 Ru1 0.3(5) . . . . ?
C45 C46 N2 C42 0.9(7) . . . . ?
C47 C46 N2 C42 -179.8(4) . . . . ?
C45 C46 N2 Ru1 179.0(4) . . . . ?
C47 C46 N2 Ru1 -1.7(6) . . . . ?
C43 C42 N2 C46 -0.1(7) . . . . ?
C41 C42 N2 C46 180.0(4) . . . . ?
C43 C42 N2 Ru1 -178.2(4) . . . . ?
C41 C42 N2 Ru1 1.9(5) . . . . ?
C50 C51 N3 C47 -2.2(8) . . . . ?
C50 C51 N3 Ru1 177.6(4) . . . . ?
C48 C47 N3 C51 3.9(7) . . . . ?
C46 C47 N3 C51 -178.3(5) . . . . ?
C48 C47 N3 Ru1 -175.9(4) . . . . ?
C46 C47 N3 Ru1 1.9(5) . . . . ?
C20 C19 P1 C13B 22.5(11) . . . . ?
C24 C19 P1 C13B -167.5(10) . . . . ?
C20 C19 P1 C3 124.0(7) . . . . ?
C24 C19 P1 C3 -66.0(6) . . . . ?
C20 C19 P1 C13 15.8(8) . . . . ?
C24 C19 P1 C13 -174.2(6) . . . . ?
C20 C19 P1 C19B -54(3) . . . . ?
C24 C19 P1 C19B 116(3) . . . . ?
C20 C19 P1 Ru1 -111.3(6) . . . . ?
C24 C19 P1 Ru1 58.8(6) . . . . ?
C4 C3 P1 C19 134.8(6) . . . . ?
C2 C3 P1 C19 -46.0(6) . . . . ?
C4 C3 P1 C13B -114.5(10) . . . . ?
C2 C3 P1 C13B 64.7(10) . . . . ?
C4 C3 P1 C13 -110.5(6) . . . . ?
C2 C3 P1 C13 68.7(6) . . . . ?
C4 C3 P1 C19B 135.3(7) . . . . ?
C2 C3 P1 C19B -45.5(7) . . . . ?
C4 C3 P1 Ru1 11.1(6) . . . . ?
C2 C3 P1 Ru1 -169.7(4) . . . . ?
C14 C13 P1 C19 140.4(7) . . . . ?
C18 C13 P1 C19 -46.8(7) . . . . ?
C14 C13 P1 C13B 73(8) . . . . ?
C18 C13 P1 C13B -114(9) . . . . ?
C14 C13 P1 C3 38.0(8) . . . . ?
C18 C13 P1 C3 -149.2(5) . . . . ?
C14 C13 P1 C19B 152.4(9) . . . . ?
C18 C13 P1 C19B -34.9(8) . . . . ?
C14 C13 P1 Ru1 -88.9(8) . . . . ?
C18 C13 P1 Ru1 83.9(6) . . . . ?
C9 C10 P2 C25 112.0(4) . . . . ?
C11 C10 P2 C25 -63.9(4) . . . . ?
C9 C10 P2 C31 -135.2(4) . . . . ?
C11 C10 P2 C31 48.8(5) . . . . ?
C9 C10 P2 Ru1 -10.9(5) . . . . ?
C11 C10 P2 Ru1 173.1(4) . . . . ?
C30 C25 P2 C10 163.5(4) . . . . ?
C26 C25 P2 C10 -25.9(4) . . . . ?
C30 C25 P2 C31 56.6(5) . . . . ?
C26 C25 P2 C31 -132.7(4) . . . . ?
C30 C25 P2 Ru1 -69.6(4) . . . . ?
C26 C25 P2 Ru1 101.1(4) . . . . ?
C36 C31 P2 C10 41.9(5) . . . . ?
C32 C31 P2 C10 -143.0(5) . . . . ?
C36 C31 P2 C25 149.5(4) . . . . ?
C32 C31 P2 C25 -35.4(5) . . . . ?
C36 C31 P2 Ru1 -85.3(5) . . . . ?
C32 C31 P2 Ru1 89.8(5) . . . . ?
C2 C1 S1 C4 0.2(6) . . . . ?
C3 C4 S1 C1 -0.3(5) . . . . ?
C5 C4 S1 C1 179.4(5) . . . . ?
C6 C5 S2 C8 -5.1(4) . . . . ?
C4 C5 S2 C8 178.9(4) . . . . ?
C6 C5 S2 Ru1 -123.9(4) . . . . ?
C4 C5 S2 Ru1 60.1(4) . . . . ?
C7 C8 S2 C5 5.2(4) . . . . ?
C9 C8 S2 C5 -177.0(4) . . . . ?
C7 C8 S2 Ru1 123.8(3) . . . . ?
C9 C8 S2 Ru1 -58.5(4) . . . . ?
C11 C12 S3 C9 -1.7(4) . . . . ?
C10 C9 S3 C12 1.5(4) . . . . ?
C8 C9 S3 C12 -175.9(4) . . . . ?
C46 N2 Ru1 N3 2.1(4) . . . . ?
C42 N2 Ru1 N3 -179.7(3) . . . . ?
C46 N2 Ru1 N1 -179.5(4) . . . . ?
C42 N2 Ru1 N1 -1.4(3) . . . . ?
C46 N2 Ru1 S2 -44(3) . . . . ?
C42 N2 Ru1 S2 134(3) . . . . ?
C46 N2 Ru1 P2 92.0(4) . . . . ?
C42 N2 Ru1 P2 -89.8(3) . . . . ?
C46 N2 Ru1 P1 -89.0(4) . . . . ?
C42 N2 Ru1 P1 89.2(3) . . . . ?
C51 N3 Ru1 N2 178.1(5) . . . . ?
C47 N3 Ru1 N2 -2.1(3) . . . . ?
C51 N3 Ru1 N1 173.6(4) . . . . ?
C47 N3 Ru1 N1 -6.6(6) . . . . ?
C51 N3 Ru1 S2 -3.8(5) . . . . ?
C47 N3 Ru1 S2 176.0(3) . . . . ?
C51 N3 Ru1 P2 86.3(5) . . . . ?
C47 N3 Ru1 P2 -93.9(3) . . . . ?
C51 N3 Ru1 P1 -93.5(5) . . . . ?
C47 N3 Ru1 P1 86.3(3) . . . . ?
C37 N1 Ru1 N2 -177.1(4) . . . . ?
C41 N1 Ru1 N2 0.5(3) . . . . ?
C37 N1 Ru1 N3 -172.5(4) . . . . ?
C41 N1 Ru1 N3 5.0(6) . . . . ?
C37 N1 Ru1 S2 4.8(4) . . . . ?
C41 N1 Ru1 S2 -177.6(3) . . . . ?
C37 N1 Ru1 P2 -85.0(4) . . . . ?
C41 N1 Ru1 P2 92.6(3) . . . . ?
C37 N1 Ru1 P1 94.4(4) . . . . ?
C41 N1 Ru1 P1 -88.0(3) . . . . ?
C5 S2 Ru1 N2 -83(3) . . . . ?
C8 S2 Ru1 N2 173(3) . . . . ?
C5 S2 Ru1 N3 -128.3(2) . . . . ?
C8 S2 Ru1 N3 126.8(2) . . . . ?
C5 S2 Ru1 N1 52.7(2) . . . . ?
C8 S2 Ru1 N1 -52.2(2) . . . . ?
C5 S2 Ru1 P2 141.5(2) . . . . ?
C8 S2 Ru1 P2 36.60(18) . . . . ?
C5 S2 Ru1 P1 -37.5(2) . . . . ?
C8 S2 Ru1 P1 -142.40(18) . . . . ?
C10 P2 Ru1 N2 173.4(2) . . . . ?
C25 P2 Ru1 N2 55.3(2) . . . . ?
C31 P2 Ru1 N2 -68.6(2) . . . . ?
C10 P2 Ru1 N3 -107.4(2) . . . . ?
C25 P2 Ru1 N3 134.5(2) . . . . ?
C31 P2 Ru1 N3 10.6(2) . . . . ?
C10 P2 Ru1 N1 94.0(2) . . . . ?
C25 P2 Ru1 N1 -24.1(2) . . . . ?
C31 P2 Ru1 N1 -148.0(2) . . . . ?
C10 P2 Ru1 S2 -8.43(18) . . . . ?
C25 P2 Ru1 S2 -126.55(18) . . . . ?
C31 P2 Ru1 S2 109.58(18) . . . . ?
C10 P2 Ru1 P1 60(2) . . . . ?
C25 P2 Ru1 P1 -58(2) . . . . ?
C31 P2 Ru1 P1 178(100) . . . . ?
C19 P1 Ru1 N2 74.4(4) . . . . ?
C13B P1 Ru1 N2 -56.3(8) . . . . ?
C3 P1 Ru1 N2 -173.0(2) . . . . ?
C13 P1 Ru1 N2 -54.0(3) . . . . ?
C19B P1 Ru1 N2 63.6(6) . . . . ?
C19 P1 Ru1 N3 -4.8(4) . . . . ?
C13B P1 Ru1 N3 -135.5(8) . . . . ?
C3 P1 Ru1 N3 107.8(2) . . . . ?
C13 P1 Ru1 N3 -133.2(3) . . . . ?
C19B P1 Ru1 N3 -15.6(6) . . . . ?
C19 P1 Ru1 N1 153.8(4) . . . . ?
C13B P1 Ru1 N1 23.1(8) . . . . ?
C3 P1 Ru1 N1 -93.6(2) . . . . ?
C13 P1 Ru1 N1 25.4(3) . . . . ?
C19B P1 Ru1 N1 143.0(6) . . . . ?
C19 P1 Ru1 S2 -103.7(3) . . . . ?
C13B P1 Ru1 S2 125.6(8) . . . . ?
C3 P1 Ru1 S2 8.8(2) . . . . ?
C13 P1 Ru1 S2 127.9(3) . . . . ?
C19B P1 Ru1 S2 -114.5(6) . . . . ?
C19 P1 Ru1 P2 -172(20) . . . . ?
C13B P1 Ru1 P2 57(3) . . . . ?
C3 P1 Ru1 P2 -60(2) . . . . ?
C13 P1 Ru1 P2 60(2) . . . . ?
C19B P1 Ru1 P2 177(100) . . . . ?
C19 P1 C19B C20B 151(4) . . . . ?
C13B P1 C19B C20B 43.3(18) . . . . ?
C3 P1 C19B C20B 148.5(13) . . . . ?
C13 P1 C19B C20B 36.3(16) . . . . ?
Ru1 P1 C19B C20B -82.4(14) . . . . ?
C19 P1 C19B C24B -32(3) . . . . ?
C13B P1 C19B C24B -139.9(15) . . . . ?
C3 P1 C19B C24B -34.8(14) . . . . ?
C13 P1 C19B C24B -146.9(13) . . . . ?
Ru1 P1 C19B C24B 94.3(14) . . . . ?
C24B C19B C20B C21B -3(2) . . . . ?
P1 C19B C20B C21B 174.2(11) . . . . ?
C19B C20B C21B C22B 1(3) . . . . ?
C20B C21B C22B C23B 2(4) . . . . ?
C21B C22B C23B C24B -4(5) . . . . ?
C22B C23B C24B C19B 2(4) . . . . ?
C20B C19B C24B C23B 2(2) . . . . ?
P1 C19B C24B C23B -175.5(17) . . . . ?
C19 P1 C13B C14B 156.1(12) . . . . ?
C3 P1 C13B C14B 56.8(14) . . . . ?
C13 P1 C13B C14B -89(8) . . . . ?
C19B P1 C13B C14B 168.3(14) . . . . ?
Ru1 P1 C13B C14B -70.0(15) . . . . ?
C19 P1 C13B C18B -37.8(19) . . . . ?
C3 P1 C13B C18B -137.0(17) . . . . ?
C13 P1 C13B C18B 78(8) . . . . ?
C19B P1 C13B C18B -26(2) . . . . ?
Ru1 P1 C13B C18B 96.1(18) . . . . ?
C18B C13B C14B C15B 0.0 . . . . ?
P1 C13B C14B C15B 167.9(14) . . . . ?
C13B C14B C15B C16B 0.0 . . . . ?
C14B C15B C16B C17B 0.0 . . . . ?
C15B C16B C17B C18B 0.0 . . . . ?
C16B C17B C18B C13B 0.0 . . . . ?
C14B C13B C18B C17B 0.0 . . . . ?
P1 C13B C18B C17B -164.8(18) . . . . ?
